data_4511378
loop_
_publ_author_name
'Kodama, Koichi'
'Shitara, Hiroaki'
'Hirose, Takuji'

_publ_section_title
;
 Chirality Switching in Optical Resolution of Mandelic Acid in C1--C4
 Alcohols: Elucidation of Solvent Effects Based on X-ray Crystal
 Structures of Diastereomeric Salts
;
_journal_issue 7
_journal_name_full 'Crystal Growth &amp; Design'
_journal_page_first 3549
_journal_paper_doi 10.1021/cg500483p
_journal_volume 14
_journal_year 2014
_chemical_absolute_configuration syn
_chemical_formula_sum 'C23 H27 N O5'
_chemical_formula_weight 397.45
_chemical_name_systematic
;
 ?
;
_space_group_crystal_system monoclinic
_space_group_IT_number 5
_space_group_name_Hall 'C 2y'
_space_group_name_H-M_alt 'C 1 2 1'
_symmetry_space_group_name_Hall 'C 2y'
_symmetry_space_group_name_H-M 'C 1 2 1'
_atom_sites_solution_hydrogens geom
_audit_creation_method SHELXL-2013
_cell_angle_alpha 90
_cell_angle_beta 125.098(9)
_cell_angle_gamma 90
_cell_formula_units_Z 4
_cell_length_a 25.011(20)
_cell_length_b 5.734(4)
_cell_length_c 17.660(14)
_cell_measurement_temperature 200(2)
_cell_volume 2072(3)
_computing_structure_refinement 'SHELXL-2013 (Sheldrick, 2013)'
_diffrn_ambient_temperature 200(2)
_diffrn_measured_fraction_theta_full 0.967
_diffrn_measured_fraction_theta_max 0.995
_diffrn_measurement_device_type CCD
_diffrn_measurement_method \w
_diffrn_radiation_type MoK\a
_diffrn_radiation_wavelength 0.71073
_diffrn_reflns_av_R_equivalents 0.1614
_diffrn_reflns_av_unetI/netI 0.2288
_diffrn_reflns_Laue_measured_fraction_full 0.967
_diffrn_reflns_Laue_measured_fraction_max 0.995
_diffrn_reflns_limit_h_max 29
_diffrn_reflns_limit_h_min -29
_diffrn_reflns_limit_k_max 6
_diffrn_reflns_limit_k_min -6
_diffrn_reflns_limit_l_max 18
_diffrn_reflns_limit_l_min -20
_diffrn_reflns_number 4914
_diffrn_reflns_point_group_measured_fraction_full 0.860
_diffrn_reflns_point_group_measured_fraction_max 0.884
_diffrn_reflns_theta_full 25.242
_diffrn_reflns_theta_max 24.999
_diffrn_reflns_theta_min 1.409
_exptl_absorpt_coefficient_mu 0.089
_exptl_absorpt_correction_T_max 0.998
_exptl_absorpt_correction_T_min 0.862
_exptl_absorpt_correction_type multi-scan
_exptl_crystal_colour colorless
_exptl_crystal_density_diffrn 1.274
_exptl_crystal_description needle
_exptl_crystal_F_000 848
_exptl_crystal_size_max 0.260
_exptl_crystal_size_mid 0.030
_exptl_crystal_size_min 0.020
_refine_diff_density_max 0.349
_refine_diff_density_min -0.324
_refine_diff_density_rms 0.084
_refine_ls_abs_structure_details
;
 Flack x determined using 389 quotients [(I+)-(I-)]/[(I+)+(I-)]
 (Parsons and Flack (2004), Acta Cryst. A60, s61).
;
_refine_ls_abs_structure_Flack -1.4(10)
_refine_ls_extinction_method none
_refine_ls_goodness_of_fit_ref 0.927
_refine_ls_hydrogen_treatment constr
_refine_ls_matrix_type full
_refine_ls_number_parameters 266
_refine_ls_number_reflns 3227
_refine_ls_number_restraints 1
_refine_ls_restrained_S_all 0.927
_refine_ls_R_factor_all 0.1698
_refine_ls_R_factor_gt 0.0905
_refine_ls_shift/su_max 0.000
_refine_ls_shift/su_mean 0.000
_refine_ls_structure_factor_coef Fsqd
_refine_ls_weighting_details 'w=1/[\s^2^(Fo^2^)+(0.1073P)^2^] where P=(Fo^2^+2Fc^2^)/3'
_refine_ls_weighting_scheme calc
_refine_ls_wR_factor_gt 0.2265
_refine_ls_wR_factor_ref 0.2554
_reflns_Friedel_coverage 0.603
_reflns_Friedel_fraction_full 0.726
_reflns_Friedel_fraction_max 0.747
_reflns_number_gt 1440
_reflns_number_total 3227
_reflns_threshold_expression 'I > 2\s(I)'
_cod_data_source_file (S)-MA_(1R2S)-ADPE_MeOH.cif
_cod_data_source_block (S)-MA_(1R,2S)-ADPE_MeOH
_cod_depositor_comments 'Adding full bibliography for 4511364--4511381.cif.'
_cod_database_code 4511378
_shelx_space_group_comment
;
The symmetry employed for this shelxl refinement is uniquely defined
by the following loop, which should always be used as a source of
symmetry information in preference to the above space-group names.
They are only intended as comments.
;
_shelx_estimated_absorpt_t_min 0.977
_shelx_estimated_absorpt_t_max 0.998
_shelxl_version_number 2013-4

loop_
_space_group_symop_operation_xyz
'x, y, z'
'-x, y, -z'
'x+1/2, y+1/2, z'
'-x+1/2, y+1/2, -z'

loop_
_atom_site_label
_atom_site_type_symbol
_atom_site_fract_x
_atom_site_fract_y
_atom_site_fract_z
_atom_site_U_iso_or_equiv
_atom_site_adp_type
_atom_site_occupancy
_atom_site_site_symmetry_order
_atom_site_calc_flag
_atom_site_refinement_flags_posn
_atom_site_refinement_flags_adp
O1 O 0.2757(4) 0.1142(13) 0.2647(6) 0.040(2) Uani 1 1 d . .
H1 H 0.2638 0.0921 0.2101 0.060 Uiso 1 1 calc R U
O2 O 0.3024(4) 0.5565(12) 0.0722(5) 0.034(2) Uani 1 1 d . .
O3 O 0.2773(3) 0.9755(14) 0.1162(5) 0.0328(19) Uani 1 1 d . .
H2 H 0.2749 0.8553 0.1413 0.049 Uiso 1 1 calc R U
O4 O 0.1265(4) 0.8194(14) 0.0239(5) 0.045(2) Uani 1 1 d . .
H3 H 0.1274 0.9186 -0.0103 0.068 Uiso 1 1 calc R U
O5 O 0.3699(4) 0.7218(14) 0.0449(6) 0.041(2) Uani 1 1 d . .
N1 N 0.2182(4) 0.4979(17) 0.1254(6) 0.033(2) Uani 1 1 d . .
H25 H 0.1794 0.6073 0.0820 0.050 Uiso 1 1 calc R U
H26 H 0.2058 0.3288 0.1011 0.050 Uiso 1 1 calc R U
H27 H 0.2585 0.5492 0.1273 0.050 Uiso 1 1 calc R U
C1 C 0.3355(5) 0.727(2) 0.0748(7) 0.032(3) Uani 1 1 d . .
C2 C 0.1527(6) 0.620(2) 0.2540(8) 0.041(3) Uani 1 1 d . .
H4 H 0.1775 0.7577 0.2815 0.049 Uiso 1 1 calc R U
C3 C 0.2904(6) 0.353(2) 0.2873(8) 0.034(3) Uani 1 1 d . .
H5 H 0.3280 0.3936 0.2842 0.041 Uiso 1 1 calc R U
C4 C 0.1712(5) 0.4582(19) 0.2158(7) 0.026(3) Uani 1 1 d . .
C5 C 0.2338(5) 0.510(2) 0.2211(8) 0.033(3) Uani 1 1 d . .
H6 H 0.2472 0.6739 0.2436 0.040 Uiso 1 1 calc R U
C6 C 0.3948(5) 0.998(2) 0.2152(8) 0.031(3) Uani 1 1 d . .
C7 C 0.3414(6) 0.494(2) 0.5582(8) 0.040(3) Uani 1 1 d . .
H7 H 0.3509 0.5289 0.6173 0.048 Uiso 1 1 calc R U
C8 C 0.3106(5) 0.398(2) 0.3839(8) 0.028(3) Uani 1 1 d . .
C9 C 0.3346(5) 0.963(2) 0.1164(8) 0.031(3) Uani 1 1 d . .
H8 H 0.3329 1.0918 0.0767 0.037 Uiso 1 1 calc R U
C10 C 0.4143(6) 0.834(2) 0.2829(8) 0.041(3) Uani 1 1 d . .
H9 H 0.3908 0.6913 0.2681 0.049 Uiso 1 1 calc R U
C11 C 0.1348(6) 0.261(2) 0.1745(9) 0.045(3) Uani 1 1 d . .
H10 H 0.1469 0.1521 0.1463 0.054 Uiso 1 1 calc R U
C12 C 0.4292(6) 1.203(2) 0.2353(9) 0.045(3) Uani 1 1 d . .
H11 H 0.4158 1.3158 0.1881 0.054 Uiso 1 1 calc R U
C13 C 0.3109(6) 0.286(2) 0.5150(9) 0.046(3) Uani 1 1 d . .
H12 H 0.3010 0.1764 0.5456 0.055 Uiso 1 1 calc R U
C14 C 0.4665(7) 0.873(3) 0.3704(10) 0.053(4) Uani 1 1 d . .
H13 H 0.4797 0.7601 0.4175 0.064 Uiso 1 1 calc R U
C15 C 0.0956(6) 0.577(3) 0.2517(9) 0.052(4) Uani 1 1 d . .
H14 H 0.0817 0.6876 0.2769 0.062 Uiso 1 1 calc R U
C16 C 0.3578(6) 0.647(2) 0.5164(8) 0.042(3) Uani 1 1 d . .
H15 H 0.3795 0.7884 0.5463 0.051 Uiso 1 1 calc R U
C17 C 0.0609(6) 0.375(3) 0.2129(10) 0.052(4) Uani 1 1 d . .
H16 H 0.0239 0.3423 0.2134 0.063 Uiso 1 1 calc R U
C18 C 0.2948(6) 0.238(2) 0.4279(8) 0.040(3) Uani 1 1 d . .
H17 H 0.2732 0.0964 0.3978 0.048 Uiso 1 1 calc R U
C19 C 0.3424(6) 0.595(2) 0.4294(9) 0.043(3) Uani 1 1 d . .
H18 H 0.3548 0.7014 0.4008 0.052 Uiso 1 1 calc R U
C20 C 0.4834(7) 1.245(3) 0.3242(10) 0.056(4) Uani 1 1 d . .
H19 H 0.5077 1.3849 0.3384 0.067 Uiso 1 1 calc R U
C21 C 0.0796(7) 0.224(3) 0.1745(10) 0.060(4) Uani 1 1 d . .
H20 H 0.0545 0.0866 0.1462 0.071 Uiso 1 1 calc R U
C22 C 0.0624(6) 0.738(3) -0.0189(11) 0.077(5) Uani 1 1 d . .
H21 H 0.0632 0.5705 -0.0077 0.115 Uiso 1 1 calc R U
H22 H 0.0374 0.7672 -0.0856 0.115 Uiso 1 1 calc R U
H23 H 0.0418 0.8204 0.0068 0.115 Uiso 1 1 calc R U
C23 C 0.5012(7) 1.084(3) 0.3905(10) 0.063(5) Uani 1 1 d . .
H24 H 0.5378 1.1141 0.4520 0.075 Uiso 1 1 calc R U

loop_
_atom_site_aniso_label
_atom_site_aniso_U_11
_atom_site_aniso_U_22
_atom_site_aniso_U_33
_atom_site_aniso_U_23
_atom_site_aniso_U_13
_atom_site_aniso_U_12
O1 0.053(6) 0.034(5) 0.047(5) 0.005(4) 0.037(5) 0.005(4)
O2 0.051(5) 0.023(5) 0.044(5) -0.007(4) 0.036(4) -0.010(4)
O3 0.032(5) 0.039(5) 0.043(5) -0.004(4) 0.030(4) 0.000(4)
O4 0.038(5) 0.048(6) 0.038(5) 0.020(4) 0.015(4) -0.002(4)
O5 0.052(5) 0.036(5) 0.056(5) -0.004(5) 0.043(5) 0.001(5)
N1 0.039(6) 0.036(6) 0.036(5) -0.005(5) 0.028(5) -0.002(5)
C1 0.032(7) 0.040(8) 0.021(6) 0.005(6) 0.013(6) 0.014(7)
C2 0.030(7) 0.062(9) 0.030(7) -0.003(7) 0.016(6) -0.013(7)
C3 0.047(8) 0.028(7) 0.041(7) 0.002(6) 0.033(7) -0.007(6)
C4 0.024(6) 0.024(6) 0.036(7) 0.001(6) 0.021(6) 0.005(6)
C5 0.042(7) 0.036(7) 0.032(7) 0.001(6) 0.028(6) -0.006(6)
C6 0.038(7) 0.027(7) 0.037(7) -0.015(6) 0.027(6) -0.009(6)
C7 0.032(7) 0.054(8) 0.029(7) 0.001(7) 0.014(6) 0.002(7)
C8 0.019(6) 0.037(7) 0.023(6) 0.002(5) 0.009(5) 0.004(5)
C9 0.032(7) 0.030(7) 0.031(7) 0.002(6) 0.019(6) 0.008(6)
C10 0.042(7) 0.043(8) 0.025(7) -0.008(6) 0.011(6) -0.014(7)
C11 0.040(7) 0.057(9) 0.052(8) -0.009(7) 0.035(7) -0.012(8)
C12 0.046(8) 0.034(8) 0.050(9) -0.002(7) 0.025(8) -0.005(7)
C13 0.058(8) 0.039(8) 0.037(8) 0.011(7) 0.026(7) 0.001(7)
C14 0.041(8) 0.076(10) 0.042(9) 0.005(8) 0.023(8) 0.005(8)
C15 0.033(8) 0.077(11) 0.052(9) -0.018(8) 0.028(7) 0.009(8)
C16 0.049(8) 0.042(8) 0.034(7) -0.006(6) 0.022(7) -0.006(7)
C17 0.033(8) 0.078(11) 0.055(9) 0.003(9) 0.030(8) -0.005(8)
C18 0.051(8) 0.032(7) 0.036(7) -0.007(6) 0.025(7) -0.016(7)
C19 0.044(8) 0.047(8) 0.042(8) 0.013(7) 0.027(7) -0.003(7)
C20 0.049(9) 0.049(9) 0.060(10) -0.028(9) 0.026(8) -0.020(8)
C21 0.060(9) 0.055(9) 0.078(11) -0.019(9) 0.049(9) -0.013(9)
C22 0.024(7) 0.094(12) 0.106(13) 0.028(12) 0.034(8) 0.004(9)
C23 0.040(8) 0.094(13) 0.048(9) -0.018(10) 0.022(8) 0.013(10)

loop_
_atom_type_symbol
_atom_type_description
_atom_type_scat_dispersion_real
_atom_type_scat_dispersion_imag
_atom_type_scat_source
C C 0.0033 0.0016 'International Tables Vol C Tables 4.2.6.8 and 6.1.1.4'
H H 0.0000 0.0000 'International Tables Vol C Tables 4.2.6.8 and 6.1.1.4'
N N 0.0061 0.0033 'International Tables Vol C Tables 4.2.6.8 and 6.1.1.4'
O O 0.0106 0.0060 'International Tables Vol C Tables 4.2.6.8 and 6.1.1.4'

loop_
_geom_angle_atom_site_label_1
_geom_angle_atom_site_label_2
_geom_angle_atom_site_label_3
_geom_angle
O5 C1 O2 124.5(11)
O5 C1 C9 115.2(11)
O2 C1 C9 120.3(9)
C4 C2 C15 119.0(13)
O1 C3 C8 110.6(9)
O1 C3 C5 112.5(10)
C8 C3 C5 109.3(9)
C11 C4 C2 120.6(10)
C11 C4 C5 122.1(10)
C2 C4 C5 117.2(10)
N1 C5 C3 111.4(9)
N1 C5 C4 108.9(9)
C3 C5 C4 113.5(9)
C10 C6 C12 120.4(11)
C10 C6 C9 121.9(10)
C12 C6 C9 117.8(11)
C16 C7 C13 120.1(12)
C19 C8 C18 118.5(11)
C19 C8 C3 121.4(10)
C18 C8 C3 120.1(11)
O3 C9 C6 108.9(9)
O3 C9 C1 109.2(9)
C6 C9 C1 112.5(9)
C14 C10 C6 120.5(13)
C4 C11 C21 118.7(12)
C6 C12 C20 119.9(13)
C18 C13 C7 120.2(12)
C10 C14 C23 118.7(14)
C17 C15 C2 119.8(13)
C7 C16 C19 119.1(12)
C21 C17 C15 119.6(12)
C13 C18 C8 119.6(12)
C8 C19 C16 122.3(11)
C23 C20 C12 119.2(14)
C17 C21 C11 122.2(14)
C20 C23 C14 121.3(14)

loop_
_geom_bond_atom_site_label_1
_geom_bond_atom_site_label_2
_geom_bond_distance
O1 C3 1.414(13)
O2 C1 1.266(13)
O3 C9 1.434(12)
O4 C22 1.401(15)
O5 C1 1.240(12)
N1 C5 1.501(13)
C1 C9 1.548(16)
C2 C4 1.373(16)
C2 C15 1.424(17)
C3 C8 1.497(16)
C3 C5 1.510(16)
C4 C11 1.368(16)
C4 C5 1.543(15)
C6 C10 1.375(16)
C6 C12 1.377(16)
C6 C9 1.526(16)
C7 C16 1.353(17)
C7 C13 1.383(17)
C8 C19 1.347(16)
C8 C18 1.399(16)
C10 C14 1.350(17)
C11 C21 1.397(17)
C12 C20 1.383(18)
C13 C18 1.376(16)
C14 C23 1.41(2)
C15 C17 1.370(18)
C16 C19 1.385(16)
C17 C21 1.340(18)
C20 C23 1.35(2)

loop_
_geom_torsion_atom_site_label_1
_geom_torsion_atom_site_label_2
_geom_torsion_atom_site_label_3
_geom_torsion_atom_site_label_4
_geom_torsion
C15 C2 C4 C11 1.3(18)
C15 C2 C4 C5 -179.1(11)
O1 C3 C5 N1 -65.3(12)
C8 C3 C5 N1 171.4(9)
O1 C3 C5 C4 58.2(13)
C8 C3 C5 C4 -65.1(12)
C11 C4 C5 N1 53.7(14)
C2 C4 C5 N1 -125.9(11)
C11 C4 C5 C3 -71.1(14)
C2 C4 C5 C3 109.3(12)
O1 C3 C8 C19 163.0(11)
C5 C3 C8 C19 -72.6(14)
O1 C3 C8 C18 -19.0(16)
C5 C3 C8 C18 105.5(12)
C10 C6 C9 O3 69.4(13)
C12 C6 C9 O3 -109.8(11)
C10 C6 C9 C1 -51.8(14)
C12 C6 C9 C1 128.9(11)
O5 C1 C9 O3 158.8(9)
O2 C1 C9 O3 -20.6(14)
O5 C1 C9 C6 -80.2(12)
O2 C1 C9 C6 100.4(12)
C12 C6 C10 C14 1.4(18)
C9 C6 C10 C14 -177.9(12)
C2 C4 C11 C21 -2.0(18)
C5 C4 C11 C21 178.4(12)
C10 C6 C12 C20 -0.5(18)
C9 C6 C12 C20 178.7(11)
C16 C7 C13 C18 -2.4(19)
C6 C10 C14 C23 -0.8(19)
C4 C2 C15 C17 1.0(19)
C13 C7 C16 C19 1.2(19)
C2 C15 C17 C21 -3(2)
C7 C13 C18 C8 1.1(19)
C19 C8 C18 C13 1.2(18)
C3 C8 C18 C13 -176.9(11)
C18 C8 C19 C16 -2.4(18)
C3 C8 C19 C16 175.7(12)
C7 C16 C19 C8 1.2(19)
C6 C12 C20 C23 -1(2)
C15 C17 C21 C11 2(2)
C4 C11 C21 C17 0(2)
C12 C20 C23 C14 1(2)
C10 C14 C23 C20 -1(2)
